data_9005673
loop_
_publ_author_name
'Kampf, A. R.'
'Favreau, G.'

_publ_section_title
;
 Jacquesdietrichite, Cu2[BO(OH)2](OH)3, a new mineral from the
 Tachgagalt mine, Morocco: Description and crystal structure
;
_journal_name_full 'European Journal of Mineralogy'
_journal_page_first 361
_journal_page_last 366
_journal_paper_doi 10.1127/0935-1221/2004/0016-0361
_journal_volume 16
_journal_year 2004
_chemical_compound_source 'Tachgagalt mine, Morocco'
_chemical_formula_sum 'B Cu2 H5 O6'
_chemical_name_mineral Jacquesdietrichite
_space_group_IT_number 62
_symmetry_space_group_name_Hall '-P 2ac 2n'
_symmetry_space_group_name_H-M 'P n m a'
_cell_angle_alpha 90
_cell_angle_beta 90
_cell_angle_gamma 90
_cell_length_a 9.455
_cell_length_b 5.866
_cell_length_c 8.668
_cell_formula_units_Z 4
_cell_volume 480.754
_database_code_amcsd 0007064
_exptl_crystal_density_diffrn 3.301
_cod_original_formula_sum 'Cu2 B O6 H5'
_cod_database_code 9005673

loop_
_space_group_symop_operation_xyz
x,y,z
x,1/2-y,z
-x,1/2+y,-z
1/2-x,1/2+y,1/2+z
1/2+x,1/2-y,1/2-z
1/2+x,y,1/2-z
1/2-x,-y,1/2+z
-x,-y,-z

loop_
_atom_site_aniso_label
_atom_site_aniso_U_11
_atom_site_aniso_U_22
_atom_site_aniso_U_33
_atom_site_aniso_U_12
_atom_site_aniso_U_13
_atom_site_aniso_U_23
Cu 0.01220 0.00390 0.01780 0.00020 -0.00530 0.00040

loop_
_atom_site_label
_atom_site_fract_x
_atom_site_fract_y
_atom_site_fract_z
_atom_site_U_iso_or_equiv
Cu 0.24890 0.00190 0.92490 0.01130
B 0.01500 0.25000 0.17200 0.00400
O1 0.08970 0.05340 0.17810 0.00900
O2 0.36290 0.25000 0.00440 0.00900
O3 0.34640 0.75000 0.02210 0.00700
O4 0.37070 0.25000 0.35010 0.01100
O5 0.36560 0.75000 0.33040 0.00500
H1 0.01800 0.96600 0.18800 0.05000
H2 0.42800 0.25000 0.07200 0.05000
H3 0.43500 0.75000 0.00400 0.05000
H5 0.38400 0.75000 0.23500 0.05000

loop_
_cod_related_entry_id
_cod_related_entry_database
_cod_related_entry_code
1 AMCSD 0007064
